data_7030890
loop_
_publ_author_name
'Dash, Subhashree P.'
'Panda, Alok K.'
'Pasayat, Sagarika'
'Dinda, Rupam'
'Biswas, Ashis'
'Tiekink, Edward R. T.'
'Patil, Yogesh P.'
'Nethaji, M.'
'Kaminsky, Werner'
'Mukhopadhyay, Subhadip'
'Bhutia, Sujit K.'

_publ_section_title
;
 Syntheses and structural investigation of some alkali metal ion-mediated
 LV(V)O2(-) (L(2-) = tridentate ONO ligands) species: DNA binding,
 photo-induced DNA cleavage and cytotoxic activities.
;
_journal_issue 26
_journal_name_full 'Dalton transactions (Cambridge, England : 2003)'
_journal_page_first 10139
_journal_page_last 10156
_journal_paper_doi 10.1039/c4dt00883a
_journal_volume 43
_journal_year 2014
_chemical_formula_moiety 'C13 H9 N3 O4 V, 4(H2 O), Na'
_chemical_formula_sum 'C13 H17 N3 Na O8 V'
_chemical_formula_weight 417.23
_chemical_name_systematic
;
 ?
;
_space_group_IT_number 2
_symmetry_cell_setting triclinic
_symmetry_space_group_name_Hall '-P 1'
_symmetry_space_group_name_H-M 'P -1'
_atom_sites_solution_hydrogens geom
_atom_sites_solution_primary direct
_atom_sites_solution_secondary difmap
_audit_creation_method SHELXL-97
_cell_angle_alpha 109.590(6)
_cell_angle_beta 104.363(5)
_cell_angle_gamma 92.983(5)
_cell_formula_units_Z 2
_cell_length_a 7.7429(8)
_cell_length_b 10.3131(10)
_cell_length_c 12.0373(13)
_cell_measurement_reflns_used 5267
_cell_measurement_temperature 293(2)
_cell_measurement_theta_max 27.59
_cell_measurement_theta_min 2.27
_cell_volume 867.59(16)
_computing_cell_refinement 'SAINT (Bruker, 2007)'
_computing_data_collection 'APEX2 (Bruker, 2007)'
_computing_data_reduction 'SAINT (Bruker, 2007)'
_computing_molecular_graphics 'ORTEP-3 for Windows (Farrugia, 2012)'
_computing_publication_material 'SHELXL97 (Sheldrick, 1997)'
_computing_structure_refinement 'SHELXL97 (Sheldrick, 2008)'
_computing_structure_solution 'SHELXS97 (Sheldrick, 1997)'
_diffrn_ambient_temperature 293(2)
_diffrn_measured_fraction_theta_full 0.987
_diffrn_measured_fraction_theta_max 0.987
_diffrn_measurement_device_type 'Bruker APEXII CCD area-detector'
_diffrn_measurement_method '\f and \w scans'
_diffrn_radiation_monochromator graphite
_diffrn_radiation_source 'fine-focus sealed tube'
_diffrn_radiation_type MoK\a
_diffrn_radiation_wavelength 0.71069
_diffrn_reflns_av_R_equivalents 0.0275
_diffrn_reflns_av_sigmaI/netI 0.0370
_diffrn_reflns_limit_h_max 11
_diffrn_reflns_limit_h_min -10
_diffrn_reflns_limit_k_max 14
_diffrn_reflns_limit_k_min -14
_diffrn_reflns_limit_l_max 17
_diffrn_reflns_limit_l_min -17
_diffrn_reflns_number 17852
_diffrn_reflns_theta_full 30.65
_diffrn_reflns_theta_max 30.65
_diffrn_reflns_theta_min 1.87
_exptl_absorpt_coefficient_mu 0.644
_exptl_absorpt_correction_T_max 0.9797
_exptl_absorpt_correction_T_min 0.8453
_exptl_absorpt_correction_type multi-scan
_exptl_absorpt_process_details 'SADABS (Bruker, 2007)'
_exptl_crystal_colour yellow
_exptl_crystal_density_diffrn 1.597
_exptl_crystal_density_method 'not measured'
_exptl_crystal_description prism
_exptl_crystal_F_000 428
_exptl_crystal_size_max 0.27
_exptl_crystal_size_mid 0.04
_exptl_crystal_size_min 0.03
_refine_diff_density_max 0.389
_refine_diff_density_min -0.266
_refine_diff_density_rms 0.066
_refine_ls_extinction_method none
_refine_ls_goodness_of_fit_ref 1.041
_refine_ls_hydrogen_treatment mixed
_refine_ls_matrix_type full
_refine_ls_number_parameters 259
_refine_ls_number_reflns 5283
_refine_ls_number_restraints 12
_refine_ls_restrained_S_all 1.042
_refine_ls_R_factor_all 0.0585
_refine_ls_R_factor_gt 0.0421
_refine_ls_shift/su_max 0.001
_refine_ls_shift/su_mean 0.000
_refine_ls_structure_factor_coef Fsqd
_refine_ls_weighting_details 'calc w=1/[\s^2^(Fo^2^)+(0.0570P)^2^+0.0946P] where P=(Fo^2^+2Fc^2^)/3'
_refine_ls_weighting_scheme calc
_refine_ls_wR_factor_gt 0.1023
_refine_ls_wR_factor_ref 0.1106
_reflns_number_gt 4107
_reflns_number_total 5283
_reflns_threshold_expression I>2\s(I)
_cod_data_source_file c4dt00883a2.cif
_cod_data_source_block 5
_cod_depositor_comments 'Adding full bibliography for 7030887--7030890.cif.'
_cod_original_cell_volume 867.59(15)
_cod_database_code 7030890

loop_
_symmetry_equiv_pos_as_xyz
'x, y, z'
'-x, -y, -z'

loop_
_atom_site_label
_atom_site_type_symbol
_atom_site_fract_x
_atom_site_fract_y
_atom_site_fract_z
_atom_site_U_iso_or_equiv
_atom_site_adp_type
_atom_site_occupancy
_atom_site_symmetry_multiplicity
_atom_site_calc_flag
_atom_site_refinement_flags
V V 0.62993(4) 0.19701(3) 0.87665(2) 0.02659(9) Uani 1 1 d .
O1 O 0.75471(19) 0.33177(12) 1.04443(11) 0.0389(3) Uani 1 1 d .
O2 O 0.4838(2) 0.14043(13) 0.71122(12) 0.0472(4) Uani 1 1 d .
O3 O 0.79476(19) 0.10878(16) 0.86069(12) 0.0501(4) Uani 1 1 d .
O4 O 0.49775(19) 0.11493(14) 0.92524(12) 0.0458(4) Uani 1 1 d .
N1 N 1.0736(2) 0.74801(18) 1.41745(14) 0.0436(4) Uani 1 1 d .
N2 N 0.7271(2) 0.50991(14) 0.97139(12) 0.0337(3) Uani 1 1 d .
N3 N 0.63428(19) 0.39756(14) 0.86394(12) 0.0286(3) Uani 1 1 d .
C1 C 0.9896(3) 0.7917(2) 1.32921(18) 0.0447(5) Uani 1 1 d .
H1 H 0.9943 0.8871 1.3478 0.054 Uiso 1 1 calc R
C2 C 0.8959(3) 0.70489(19) 1.21203(16) 0.0384(4) Uani 1 1 d .
H2 H 0.8408 0.7412 1.1534 0.046 Uiso 1 1 calc R
C3 C 0.8854(2) 0.56252(17) 1.18315(15) 0.0297(4) Uani 1 1 d .
C4 C 0.9711(3) 0.5148(2) 1.27441(16) 0.0416(5) Uani 1 1 d .
H4 H 0.9671 0.4200 1.2590 0.050 Uiso 1 1 calc R
C5 C 1.0626(3) 0.6115(2) 1.38882(18) 0.0479(5) Uani 1 1 d .
H5 H 1.1201 0.5786 1.4494 0.058 Uiso 1 1 calc R
C6 C 0.7838(2) 0.46334(16) 1.05892(15) 0.0283(3) Uani 1 1 d .
C7 C 0.5616(2) 0.43396(17) 0.77208(15) 0.0305(4) Uani 1 1 d .
H7 H 0.5739 0.5285 0.7849 0.037 Uiso 1 1 calc R
C8 C 0.4636(2) 0.33936(18) 0.65210(15) 0.0302(4) Uani 1 1 d .
C9 C 0.3996(3) 0.3917(2) 0.55891(17) 0.0440(5) Uani 1 1 d .
H9 H 0.4161 0.4874 0.5777 0.053 Uiso 1 1 calc R
C10 C 0.3131(3) 0.3057(2) 0.44041(18) 0.0507(6) Uani 1 1 d .
H10 H 0.2725 0.3420 0.3791 0.061 Uiso 1 1 calc R
C11 C 0.2875(3) 0.1626(2) 0.41440(17) 0.0441(5) Uani 1 1 d .
H11 H 0.2305 0.1028 0.3344 0.053 Uiso 1 1 calc R
C12 C 0.3445(3) 0.1083(2) 0.50402(16) 0.0380(4) Uani 1 1 d .
H12 H 0.3239 0.0126 0.4846 0.046 Uiso 1 1 calc R
C13 C 0.4339(2) 0.19564(18) 0.62521(15) 0.0310(4) Uani 1 1 d .
Na Na 0.32872(10) 0.08539(8) 1.05851(7) 0.04001(19) Uani 1 1 d .
O1W O 0.5736(2) 0.25076(16) 1.20731(14) 0.0489(4) Uani 1 1 d D
H1W1 H 0.642(3) 0.276(3) 1.173(2) 0.073 Uiso 1 1 d D
H1W2 H 0.639(3) 0.218(3) 1.254(2) 0.073 Uiso 1 1 d D
O2W O 0.0996(2) -0.04044(17) 0.87506(14) 0.0507(4) Uani 1 1 d D
H2W1 H 0.025(3) 0.014(2) 0.866(3) 0.076 Uiso 1 1 d D
H2W2 H 0.134(4) -0.052(3) 0.8126(17) 0.076 Uiso 1 1 d D
O3W O 0.1474(2) 0.25421(17) 1.09545(18) 0.0573(4) Uani 1 1 d D
H3W1 H 0.062(3) 0.216(3) 1.108(3) 0.086 Uiso 1 1 d D
H3W2 H 0.141(4) 0.311(3) 1.060(3) 0.086 Uiso 1 1 d D
O4W O 0.2303(2) -0.09714(15) 0.66829(12) 0.0472(4) Uani 1 1 d D
H4W1 H 0.175(3) -0.138(2) 0.5946(11) 0.071 Uiso 1 1 d D
H4W2 H 0.314(3) -0.038(2) 0.676(2) 0.071 Uiso 1 1 d D

loop_
_atom_site_aniso_label
_atom_site_aniso_U_11
_atom_site_aniso_U_22
_atom_site_aniso_U_33
_atom_site_aniso_U_23
_atom_site_aniso_U_13
_atom_site_aniso_U_12
V 0.03168(16) 0.02060(14) 0.02147(14) 0.00656(10) -0.00071(11) -0.00041(10)
O1 0.0561(8) 0.0245(6) 0.0236(6) 0.0077(5) -0.0069(6) -0.0045(6)
O2 0.0699(10) 0.0261(6) 0.0274(6) 0.0092(5) -0.0150(6) -0.0053(6)
O3 0.0435(8) 0.0547(9) 0.0344(7) 0.0005(6) -0.0002(6) 0.0166(7)
O4 0.0521(8) 0.0432(8) 0.0306(7) 0.0071(6) 0.0053(6) -0.0160(6)
N1 0.0473(10) 0.0399(9) 0.0263(8) 0.0003(7) -0.0026(7) -0.0003(7)
N2 0.0445(9) 0.0235(7) 0.0209(7) 0.0033(5) -0.0035(6) -0.0047(6)
N3 0.0347(7) 0.0227(6) 0.0195(6) 0.0038(5) -0.0010(6) -0.0023(6)
C1 0.0570(13) 0.0278(9) 0.0331(10) 0.0009(8) 0.0008(9) -0.0051(9)
C2 0.0481(11) 0.0291(9) 0.0273(9) 0.0070(7) -0.0021(8) -0.0013(8)
C3 0.0306(8) 0.0278(8) 0.0222(8) 0.0031(6) 0.0020(6) -0.0026(7)
C4 0.0520(12) 0.0318(9) 0.0272(9) 0.0048(7) -0.0042(8) 0.0037(8)
C5 0.0586(13) 0.0416(11) 0.0272(9) 0.0058(8) -0.0070(9) 0.0061(10)
C6 0.0322(8) 0.0236(8) 0.0224(7) 0.0052(6) 0.0015(6) -0.0011(6)
C7 0.0395(9) 0.0238(8) 0.0243(8) 0.0090(6) 0.0027(7) 0.0002(7)
C8 0.0345(9) 0.0321(9) 0.0205(7) 0.0091(6) 0.0027(7) 0.0018(7)
C9 0.0599(13) 0.0375(10) 0.0295(9) 0.0156(8) 0.0006(9) 0.0008(9)
C10 0.0650(14) 0.0534(13) 0.0267(9) 0.0181(9) -0.0032(9) 0.0028(11)
C11 0.0477(11) 0.0511(12) 0.0218(8) 0.0060(8) -0.0001(8) 0.0038(9)
C12 0.0421(10) 0.0331(9) 0.0253(8) 0.0031(7) -0.0028(7) 0.0007(8)
C13 0.0338(9) 0.0302(8) 0.0230(8) 0.0081(7) -0.0001(7) 0.0022(7)
Na 0.0429(4) 0.0354(4) 0.0382(4) 0.0132(3) 0.0055(3) 0.0062(3)
O1W 0.0537(9) 0.0479(9) 0.0418(8) 0.0175(7) 0.0061(7) 0.0064(7)
O2W 0.0453(9) 0.0581(10) 0.0427(8) 0.0150(8) 0.0065(7) 0.0077(7)
O3W 0.0420(9) 0.0430(9) 0.0773(12) 0.0135(8) 0.0116(8) 0.0056(7)
O4W 0.0598(10) 0.0422(8) 0.0257(6) 0.0076(6) -0.0028(6) -0.0084(7)

loop_
_atom_type_symbol
_atom_type_description
_atom_type_scat_dispersion_real
_atom_type_scat_dispersion_imag
_atom_type_scat_source
C C 0.0033 0.0016 'International Tables Vol C Tables 4.2.6.8 and 6.1.1.4'
H H 0.0000 0.0000 'International Tables Vol C Tables 4.2.6.8 and 6.1.1.4'
N N 0.0061 0.0033 'International Tables Vol C Tables 4.2.6.8 and 6.1.1.4'
O O 0.0106 0.0060 'International Tables Vol C Tables 4.2.6.8 and 6.1.1.4'
Na Na 0.0362 0.0249 'International Tables Vol C Tables 4.2.6.8 and 6.1.1.4'
V V 0.3005 0.5294 'International Tables Vol C Tables 4.2.6.8 and 6.1.1.4'

loop_
_geom_angle_atom_site_label_1
_geom_angle_atom_site_label_2
_geom_angle_atom_site_label_3
_geom_angle
_geom_angle_site_symmetry_1
_geom_angle_site_symmetry_3
O3 V O4 106.57(9) . .
O3 V O2 101.49(7) . .
O4 V O2 97.17(7) . .
O3 V O1 96.32(7) . .
O4 V O1 93.44(6) . .
O2 V O1 155.67(6) . .
O3 V N3 121.76(8) . .
O4 V N3 130.78(7) . .
O2 V N3 82.79(5) . .
O1 V N3 73.74(5) . .
O3 V Na 56.30(6) . 2_657
O4 V Na 50.29(6) . 2_657
O2 V Na 106.76(4) . 2_657
O1 V Na 96.87(4) . 2_657
N3 V Na 170.41(4) . 2_657
C6 O1 V 117.88(10) . .
C13 O2 V 138.21(11) . .
V O3 Na 94.12(7) . 2_657
V O4 Na 156.91(8) . .
V O4 Na 100.42(7) . 2_657
Na O4 Na 92.58(5) . 2_657
C5 N1 C1 116.52(16) . .
C6 N2 N3 108.75(13) . .
C7 N3 N2 113.84(13) . .
C7 N3 V 129.88(11) . .
N2 N3 V 116.28(10) . .
N1 C1 C2 124.28(18) . .
N1 C1 H1 117.9 . .
C2 C1 H1 117.9 . .
C1 C2 C3 118.69(18) . .
C1 C2 H2 120.7 . .
C3 C2 H2 120.7 . .
C2 C3 C4 117.89(16) . .
C2 C3 C6 121.29(16) . .
C4 C3 C6 120.82(16) . .
C5 C4 C3 118.53(18) . .
C5 C4 H4 120.7 . .
C3 C4 H4 120.7 . .
N1 C5 C4 124.07(19) . .
N1 C5 H5 118.0 . .
C4 C5 H5 118.0 . .
N2 C6 O1 123.14(14) . .
N2 C6 C3 119.26(15) . .
O1 C6 C3 117.59(14) . .
N3 C7 C8 124.73(15) . .
N3 C7 H7 117.6 . .
C8 C7 H7 117.6 . .
C9 C8 C13 119.29(16) . .
C9 C8 C7 119.06(16) . .
C13 C8 C7 121.64(15) . .
C10 C9 C8 121.84(19) . .
C10 C9 H9 119.1 . .
C8 C9 H9 119.1 . .
C9 C10 C11 118.24(19) . .
C9 C10 H10 120.9 . .
C11 C10 H10 120.9 . .
C12 C11 C10 121.36(17) . .
C12 C11 H11 119.3 . .
C10 C11 H11 119.3 . .
C11 C12 C13 120.64(18) . .
C11 C12 H12 119.7 . .
C13 C12 H12 119.7 . .
O2 C13 C8 122.00(15) . .
O2 C13 C12 119.40(16) . .
C8 C13 C12 118.59(16) . .
O3W Na O2W 87.63(7) . .
O3W Na O1W 88.20(6) . .
O2W Na O1W 163.04(7) . .
O3W Na O4 110.65(7) . .
O2W Na O4 85.12(6) . .
O1W Na O4 80.99(6) . .
O3W Na O4 161.51(7) . 2_657
O2W Na O4 98.14(6) . 2_657
O1W Na O4 90.96(6) . 2_657
O4 Na O4 87.42(5) . 2_657
O3W Na O3 104.80(6) . 2_657
O2W Na O3 83.40(6) . 2_657
O1W Na O3 113.56(6) . 2_657
O4 Na O3 142.12(5) . 2_657
O4 Na O3 58.86(5) 2_657 2_657
O3W Na V 133.97(6) . 2_657
O2W Na V 90.42(5) . 2_657
O1W Na V 104.23(5) . 2_657
O4 Na V 114.99(5) . 2_657
O4 Na V 29.29(3) 2_657 2_657
O3 Na V 29.58(3) 2_657 2_657
O3W Na Na 156.00(6) . 2_657
O2W Na Na 92.54(5) . 2_657
O1W Na Na 84.69(5) . 2_657
O4 Na Na 45.58(4) . 2_657
O4 Na Na 41.84(4) 2_657 2_657
O3 Na Na 99.05(4) 2_657 2_657
V Na Na 70.03(2) 2_657 2_657
O3W Na H3W1 17.9(4) . .
O2W Na H3W1 80.9(7) . .
O1W Na H3W1 99.5(6) . .
O4 Na H3W1 125.9(5) . .
O4 Na H3W1 146.1(4) 2_657 .
O3 Na H3W1 87.5(4) 2_657 .
V Na H3W1 117.0(4) 2_657 .
Na Na H3W1 170.1(6) 2_657 .
Na O1W H1W1 110(2) . .
Na O1W H1W2 113(2) . .
H1W1 O1W H1W2 104(3) . .
Na O2W H2W1 106(2) . .
Na O2W H2W2 113(2) . .
H2W1 O2W H2W2 100(2) . .
Na O3W H3W1 103(2) . .
Na O3W H3W2 121(2) . .
H3W1 O3W H3W2 125(3) . .
H4W1 O4W H4W2 111(2) . .

loop_
_geom_bond_atom_site_label_1
_geom_bond_atom_site_label_2
_geom_bond_distance
_geom_bond_site_symmetry_2
V O3 1.6183(14) .
V O4 1.6263(14) .
V O2 1.9027(13) .
V O1 1.9884(12) .
V N3 2.1236(14) .
V Na 3.2698(8) 2_657
O1 C6 1.309(2) .
O2 C13 1.329(2) .
O3 Na 2.7274(19) 2_657
O4 Na 2.3889(16) .
O4 Na 2.5576(18) 2_657
N1 C5 1.325(3) .
N1 C1 1.328(3) .
N2 C6 1.291(2) .
N2 N3 1.4067(18) .
N3 C7 1.293(2) .
C1 C2 1.377(2) .
C1 H1 0.9300 .
C2 C3 1.384(2) .
C2 H2 0.9300 .
C3 C4 1.387(3) .
C3 C6 1.486(2) .
C4 C5 1.384(3) .
C4 H4 0.9300 .
C5 H5 0.9300 .
C7 C8 1.431(2) .
C7 H7 0.9300 .
C8 C9 1.397(2) .
C8 C13 1.400(2) .
C9 C10 1.373(3) .
C9 H9 0.9300 .
C10 C11 1.395(3) .
C10 H10 0.9300 .
C11 C12 1.366(3) .
C11 H11 0.9300 .
C12 C13 1.404(2) .
C12 H12 0.9300 .
Na O3W 2.2904(18) .
Na O2W 2.3668(17) .
Na O1W 2.3751(18) .
Na O4 2.5576(18) 2_657
Na O3 2.7274(19) 2_657
Na V 3.2698(8) 2_657
Na Na 3.5773(16) 2_657
Na H3W1 2.61(3) .
O1W H1W1 0.828(10) .
O1W H1W2 0.829(10) .
O2W H2W1 0.839(10) .
O2W H2W2 0.830(10) .
O3W H3W1 0.823(10) .
O3W H3W2 0.832(10) .
O4W H4W1 0.831(10) .
O4W H4W2 0.835(10) .

loop_
_geom_torsion_atom_site_label_1
_geom_torsion_atom_site_label_2
_geom_torsion_atom_site_label_3
_geom_torsion_atom_site_label_4
_geom_torsion
_geom_torsion_site_symmetry_1
_geom_torsion_site_symmetry_4
O3 V O1 C6 117.35(15) . .
O4 V O1 C6 -135.55(14) . .
O2 V O1 C6 -19.7(2) . .
N3 V O1 C6 -3.94(13) . .
Na V O1 C6 174.05(13) 2_657 .
O3 V O2 C13 -111.7(2) . .
O4 V O2 C13 139.7(2) . .
O1 V O2 C13 24.5(3) . .
N3 V O2 C13 9.3(2) . .
Na V O2 C13 -169.70(19) 2_657 .
O4 V O3 Na -1.44(7) . 2_657
O2 V O3 Na -102.59(6) . 2_657
O1 V O3 Na 94.06(5) . 2_657
N3 V O3 Na 168.83(5) . 2_657
O3 V O4 Na 124.8(2) . .
O2 V O4 Na -130.9(2) . .
O1 V O4 Na 27.2(2) . .
N3 V O4 Na -44.3(3) . .
Na V O4 Na 123.2(2) 2_657 .
O3 V O4 Na 1.56(7) . 2_657
O2 V O4 Na 105.86(6) . 2_657
O1 V O4 Na -96.07(6) . 2_657
N3 V O4 Na -167.50(5) . 2_657
C6 N2 N3 C7 175.86(16) . .
C6 N2 N3 V -3.10(19) . .
O3 V N3 C7 97.70(17) . .
O4 V N3 C7 -94.65(18) . .
O2 V N3 C7 -1.38(17) . .
O1 V N3 C7 -174.92(18) . .
Na V N3 C7 173.03(19) 2_657 .
O3 V N3 N2 -83.54(13) . .
O4 V N3 N2 84.12(14) . .
O2 V N3 N2 177.38(13) . .
O1 V N3 N2 3.84(11) . .
Na V N3 N2 -8.2(4) 2_657 .
C5 N1 C1 C2 -0.9(3) . .
N1 C1 C2 C3 0.9(3) . .
C1 C2 C3 C4 -0.3(3) . .
C1 C2 C3 C6 179.00(18) . .
C2 C3 C4 C5 -0.2(3) . .
C6 C3 C4 C5 -179.49(18) . .
C1 N1 C5 C4 0.3(3) . .
C3 C4 C5 N1 0.2(4) . .
N3 N2 C6 O1 -0.3(2) . .
N3 N2 C6 C3 -179.49(14) . .
V O1 C6 N2 3.9(2) . .
V O1 C6 C3 -176.95(12) . .
C2 C3 C6 N2 10.3(3) . .
C4 C3 C6 N2 -170.43(18) . .
C2 C3 C6 O1 -168.93(17) . .
C4 C3 C6 O1 10.3(3) . .
N2 N3 C7 C8 178.54(16) . .
V N3 C7 C8 -2.7(3) . .
N3 C7 C8 C9 -176.70(19) . .
N3 C7 C8 C13 1.8(3) . .
C13 C8 C9 C10 -2.1(3) . .
C7 C8 C9 C10 176.5(2) . .
C8 C9 C10 C11 0.8(4) . .
C9 C10 C11 C12 0.8(4) . .
C10 C11 C12 C13 -1.2(3) . .
V O2 C13 C8 -12.4(3) . .
V O2 C13 C12 169.21(16) . .
C9 C8 C13 O2 -176.71(18) . .
C7 C8 C13 O2 4.8(3) . .
C9 C8 C13 C12 1.7(3) . .
C7 C8 C13 C12 -176.83(17) . .
C11 C12 C13 O2 178.32(19) . .
C11 C12 C13 C8 -0.1(3) . .
V O4 Na O3W 51.4(2) . .
Na O4 Na O3W 175.99(7) 2_657 .
V O4 Na O2W 137.0(2) . .
Na O4 Na O2W -98.40(6) 2_657 .
V O4 Na O1W -33.2(2) . .
Na O4 Na O1W 91.38(6) 2_657 .
V O4 Na O4 -124.6(2) . 2_657
Na O4 Na O4 0.0 2_657 2_657
V O4 Na O3 -150.3(2) . 2_657
Na O4 Na O3 -25.71(9) 2_657 2_657
V O4 Na V -134.8(2) . 2_657
Na O4 Na V -10.21(4) 2_657 2_657
V O4 Na Na -124.6(2) . 2_657
